data_1507269
loop_
_publ_author_name
'Simkhovich, Liliya'
'Goldberg, Israel'
'Gross, Zeev'

_publ_section_title
;
 Easy preparation of cobalt corrole and hexaphyrin and isolation of new
 oligopyrroles in the solvent-free condensation of pyrrole with
 pentafluorobenzaldehyde.
;
_journal_issue 8
_journal_name_full 'Organic letters'
_journal_page_first 1241
_journal_page_last 1244
_journal_paper_doi 10.1021/ol0341142
_journal_volume 5
_journal_year 2003
_chemical_formula_sum 'C57 H26 Co F15 N5 P'
_chemical_formula_weight 1155.73
_chemical_name_systematic
; 
 ? 
;
_space_group_IT_number 61
_symmetry_cell_setting orthorhombic
_symmetry_space_group_name_Hall '-P 2ac 2ab'
_symmetry_space_group_name_H-M 'P b c a'
_atom_sites_solution_hydrogens geom
_atom_sites_solution_primary direct
_atom_sites_solution_secondary difmap
_audit_creation_method SHELXL-97
_cell_angle_alpha 90.00
_cell_angle_beta 90.00
_cell_angle_gamma 90.00
_cell_formula_units_Z 8
_cell_length_a 25.45100(10)
_cell_length_b 13.4560(2)
_cell_length_c 28.1280(4)
_cell_measurement_reflns_used 7495
_cell_measurement_temperature 110(2)
_cell_measurement_theta_max 28.28
_cell_measurement_theta_min 1.65
_cell_volume 9633.0(2)
_computing_cell_refinement Denzo
_computing_data_collection 'Collect, Nonius B.V.'
_computing_data_reduction Denzo
_computing_structure_refinement 'SHELXL-97 (Sheldrick, 1997)'
_computing_structure_solution Dirdif-96
_diffrn_ambient_temperature 110(2)
_diffrn_detector_area_resol_mean '56 microns'
_diffrn_measured_fraction_theta_full 0.971
_diffrn_measured_fraction_theta_max 0.971
_diffrn_measurement_device_type 'Nonius KappaCCD'
_diffrn_measurement_method '1 deg. Phi scans'
_diffrn_radiation_monochromator graphite
_diffrn_radiation_source 'fine-focus sealed tube'
_diffrn_radiation_type MoK\a
_diffrn_radiation_wavelength 0.71073
_diffrn_reflns_av_R_equivalents 0.0000
_diffrn_reflns_av_sigmaI/netI 0.0648
_diffrn_reflns_limit_h_max 33
_diffrn_reflns_limit_h_min 0
_diffrn_reflns_limit_k_max 17
_diffrn_reflns_limit_k_min 0
_diffrn_reflns_limit_l_max 0
_diffrn_reflns_limit_l_min -36
_diffrn_reflns_number 11596
_diffrn_reflns_theta_full 28.28
_diffrn_reflns_theta_max 28.28
_diffrn_reflns_theta_min 1.65
_exptl_absorpt_coefficient_mu 0.495
_exptl_absorpt_correction_type multi-scan
_exptl_crystal_colour violet
_exptl_crystal_density_diffrn 1.594
_exptl_crystal_density_method 'not measured'
_exptl_crystal_description prism
_exptl_crystal_F_000 4640
_exptl_crystal_size_max 0.35
_exptl_crystal_size_mid 0.30
_exptl_crystal_size_min 0.20
_refine_diff_density_max 1.034
_refine_diff_density_min -0.693
_refine_diff_density_rms 0.091
_refine_ls_extinction_method none
_refine_ls_goodness_of_fit_ref 1.020
_refine_ls_hydrogen_treatment constr
_refine_ls_matrix_type full
_refine_ls_number_parameters 729
_refine_ls_number_reflns 11596
_refine_ls_number_restraints 0
_refine_ls_restrained_S_all 1.020
_refine_ls_R_factor_all 0.1135
_refine_ls_R_factor_gt 0.0665
_refine_ls_shift/su_max 0.186
_refine_ls_shift/su_mean 0.006
_refine_ls_structure_factor_coef Fsqd
_refine_ls_weighting_details 'calc w=1/[\s^2^(Fo^2^)+(0.0747P)^2^+24.3058P] where P=(Fo^2^+2Fc^2^)/3'
_refine_ls_weighting_scheme calc
_refine_ls_wR_factor_gt 0.1610
_refine_ls_wR_factor_ref 0.1854
_reflns_number_gt 7495
_reflns_number_total 11596
_reflns_threshold_expression >2sigma(I)
_cod_data_source_file ol0341142si20030316_054640.cif
_cod_data_source_block Compound-7
_cod_original_sg_symbol_H-M Pbca
_cod_database_code 1507269

loop_
_symmetry_equiv_pos_as_xyz
'x, y, z'
'-x+1/2, -y, z+1/2'
'x+1/2, -y+1/2, -z'
'-x, y+1/2, -z+1/2'
'-x, -y, -z'
'x-1/2, y, -z-1/2'
'-x-1/2, y-1/2, z'
'x, -y-1/2, z-1/2'

loop_
_atom_site_label
_atom_site_type_symbol
_atom_site_fract_x
_atom_site_fract_y
_atom_site_fract_z
_atom_site_U_iso_or_equiv
_atom_site_adp_type
_atom_site_occupancy
_atom_site_symmetry_multiplicity
_atom_site_calc_flag
_atom_site_refinement_flags
C1 C 0.25093(15) 0.4902(3) 0.25044(13) 0.0268(8) Uani 1 1 d .
C2 C 0.29240(15) 0.5552(3) 0.23690(15) 0.0326(9) Uani 1 1 d .
H2 H 0.3168 0.5865 0.2576 0.039 Uiso 1 1 calc R
C3 C 0.29061(15) 0.5643(3) 0.18855(15) 0.0338(9) Uani 1 1 d .
H3 H 0.3132 0.6041 0.1696 0.041 Uiso 1 1 calc R
C4 C 0.24840(14) 0.5029(3) 0.17142(13) 0.0262(8) Uani 1 1 d .
C5 C 0.23100(14) 0.4790(3) 0.12607(14) 0.0291(8) Uani 1 1 d .
C6 C 0.19164(14) 0.4079(3) 0.11691(13) 0.0260(8) Uani 1 1 d .
C7 C 0.17462(15) 0.3751(3) 0.07088(13) 0.0291(8) Uani 1 1 d .
H7 H 0.1874 0.3980 0.0411 0.035 Uiso 1 1 calc R
C8 C 0.13664(14) 0.3050(3) 0.07777(13) 0.0277(8) Uani 1 1 d .
H8 H 0.1184 0.2695 0.0536 0.033 Uiso 1 1 calc R
C9 C 0.12917(14) 0.2945(3) 0.12829(13) 0.0241(7) Uani 1 1 d .
C10 C 0.09184(14) 0.2358(3) 0.15153(13) 0.0240(7) Uani 1 1 d .
C11 C 0.08704(14) 0.2264(3) 0.20077(13) 0.0240(7) Uani 1 1 d .
C12 C 0.05101(14) 0.1650(3) 0.22619(13) 0.0278(8) Uani 1 1 d .
H12 H 0.0244 0.1240 0.2128 0.033 Uiso 1 1 calc R
C13 C 0.06196(14) 0.1761(3) 0.27315(13) 0.0264(8) Uani 1 1 d .
H13 H 0.0440 0.1444 0.2986 0.032 Uiso 1 1 calc R
C14 C 0.10503(13) 0.2434(3) 0.27784(13) 0.0238(7) Uani 1 1 d .
C15 C 0.12932(14) 0.2725(3) 0.32048(13) 0.0243(7) Uani 1 1 d .
C16 C 0.16951(14) 0.3428(3) 0.32218(12) 0.0244(8) Uani 1 1 d .
C17 C 0.20216(15) 0.3780(3) 0.36063(14) 0.0308(8) Uani 1 1 d .
H17 H 0.1993 0.3596 0.3931 0.037 Uiso 1 1 calc R
C18 C 0.23803(15) 0.4430(3) 0.34158(13) 0.0307(9) Uani 1 1 d .
H18 H 0.2645 0.4781 0.3585 0.037 Uiso 1 1 calc R
C19 C 0.22832(14) 0.4481(3) 0.29164(13) 0.0265(8) Uani 1 1 d .
N20 N 0.22520(11) 0.4600(2) 0.21044(11) 0.0247(6) Uani 1 1 d .
N21 N 0.16355(11) 0.3574(2) 0.15159(10) 0.0235(6) Uani 1 1 d .
N22 N 0.11971(11) 0.2751(2) 0.23248(10) 0.0216(6) Uani 1 1 d .
N23 N 0.18630(11) 0.3883(2) 0.28120(10) 0.0235(6) Uani 1 1 d .
C24 C 0.25596(18) 0.5302(4) 0.08458(15) 0.0450(12) Uani 1 1 d .
C25 C 0.2317(3) 0.6261(5) 0.06909(19) 0.0675(19) Uani 1 1 d .
C26 C 0.2558(3) 0.6717(6) 0.0307(2) 0.099(3) Uani 1 1 d .
C27 C 0.2931(3) 0.6519(8) 0.0090(2) 0.119(4) Uani 1 1 d .
C28 C 0.3201(3) 0.5628(6) 0.0205(3) 0.091(3) Uani 1 1 d .
C29 C 0.2985(2) 0.5032(6) 0.0628(3) 0.0767(19) Uani 1 1 d .
C30 C 0.05430(14) 0.1792(3) 0.12037(13) 0.0261(8) Uani 1 1 d .
C31 C 0.01249(15) 0.2261(3) 0.09820(14) 0.0321(9) Uani 1 1 d .
C32 C -0.02123(15) 0.1761(3) 0.06817(14) 0.0356(10) Uani 1 1 d .
C33 C -0.01424(17) 0.0766(3) 0.06028(14) 0.0376(10) Uani 1 1 d .
C34 C 0.02653(17) 0.0267(3) 0.08185(14) 0.0359(10) Uani 1 1 d .
C35 C 0.05995(16) 0.0789(3) 0.11175(14) 0.0320(9) Uani 1 1 d .
C36 C 0.11038(14) 0.2261(3) 0.36568(13) 0.0269(8) Uani 1 1 d .
C37 C 0.11463(15) 0.1249(3) 0.37394(14) 0.0313(8) Uani 1 1 d .
C38 C 0.09470(17) 0.0804(3) 0.41460(15) 0.0381(10) Uani 1 1 d .
C39 C 0.07096(17) 0.1382(4) 0.44866(15) 0.0396(10) Uani 1 1 d .
C40 C 0.06696(16) 0.2386(4) 0.44234(14) 0.0366(10) Uani 1 1 d .
C41 C 0.08601(15) 0.2811(3) 0.40114(13) 0.0306(9) Uani 1 1 d .
F42 F 0.19105(19) 0.6578(3) 0.0887(2) 0.126(2) Uani 1 1 d .
F43 F 0.2312(2) 0.7599(5) 0.0161(2) 0.153(3) Uani 1 1 d .
F44 F 0.3186(2) 0.6984(4) -0.02538(14) 0.1227(19) Uani 1 1 d .
F45 F 0.3646(3) 0.5278(5) 0.0041(3) 0.222(4) Uani 1 1 d .
F46 F 0.32013(17) 0.4220(4) 0.0750(2) 0.1214(19) Uani 1 1 d .
F47 F 0.00400(10) 0.32370(19) 0.10496(9) 0.0438(6) Uani 1 1 d .
F48 F -0.06120(10) 0.2244(2) 0.04690(10) 0.0521(7) Uani 1 1 d .
F49 F -0.04650(11) 0.0267(2) 0.03099(9) 0.0537(8) Uani 1 1 d .
F50 F 0.03414(11) -0.07022(18) 0.07410(9) 0.0508(7) Uani 1 1 d .
F51 F 0.09987(10) 0.02827(17) 0.13189(9) 0.0402(6) Uani 1 1 d .
F52 F 0.13898(9) 0.06596(17) 0.34212(8) 0.0381(6) Uani 1 1 d .
F53 F 0.09909(11) -0.0183(2) 0.42041(10) 0.0524(7) Uani 1 1 d .
F54 F 0.05132(11) 0.0963(2) 0.48822(9) 0.0562(8) Uani 1 1 d .
F55 F 0.04416(11) 0.2946(2) 0.47602(8) 0.0506(7) Uani 1 1 d .
F56 F 0.08003(9) 0.38002(17) 0.39580(8) 0.0376(6) Uani 1 1 d .
Co1 Co 0.164995(17) 0.38159(3) 0.217573(17) 0.02085(13) Uani 1 1 d .
P2 P 0.10873(4) 0.50617(7) 0.21918(3) 0.0228(2) Uani 1 1 d .
C57 C 0.12870(14) 0.6065(3) 0.25922(13) 0.0257(8) Uani 1 1 d .
C58 C 0.09953(15) 0.6365(3) 0.29868(14) 0.0283(8) Uani 1 1 d .
H58 H 0.0684 0.6017 0.3070 0.034 Uiso 1 1 calc R
C59 C 0.11581(16) 0.7171(3) 0.32578(15) 0.0369(10) Uani 1 1 d .
H59 H 0.0959 0.7369 0.3527 0.044 Uiso 1 1 calc R
C60 C 0.16082(16) 0.7685(3) 0.31368(17) 0.0403(10) Uani 1 1 d .
H60 H 0.1717 0.8239 0.3322 0.048 Uiso 1 1 calc R
C61 C 0.18988(16) 0.7397(3) 0.27493(18) 0.0430(11) Uani 1 1 d .
H61 H 0.2208 0.7751 0.2667 0.052 Uiso 1 1 calc R
C62 C 0.17409(16) 0.6587(3) 0.24783(17) 0.0367(10) Uani 1 1 d .
H62 H 0.1945 0.6389 0.2212 0.044 Uiso 1 1 calc R
C63 C 0.09541(15) 0.5724(3) 0.16358(14) 0.0297(8) Uani 1 1 d .
C64 C 0.09536(19) 0.6760(3) 0.16176(15) 0.0414(10) Uani 1 1 d .
H64 H 0.1043 0.7132 0.1893 0.050 Uiso 1 1 calc R
C65 C 0.0823(2) 0.7255(3) 0.11977(17) 0.0513(13) Uani 1 1 d .
H65 H 0.0822 0.7961 0.1191 0.062 Uiso 1 1 calc R
C66 C 0.0695(2) 0.6735(4) 0.07954(17) 0.0546(14) Uani 1 1 d .
H66 H 0.0613 0.7077 0.0509 0.066 Uiso 1 1 calc R
C67 C 0.0686(2) 0.5700(4) 0.08091(16) 0.0481(12) Uani 1 1 d .
H67 H 0.0591 0.5333 0.0534 0.058 Uiso 1 1 calc R
C68 C 0.08168(17) 0.5209(3) 0.12244(14) 0.0365(9) Uani 1 1 d .
H68 H 0.0813 0.4503 0.1229 0.044 Uiso 1 1 calc R
C69 C 0.04437(14) 0.4642(3) 0.23895(14) 0.0262(8) Uani 1 1 d .
C70 C 0.00158(15) 0.4577(3) 0.20824(15) 0.0312(9) Uani 1 1 d .
H70 H 0.0054 0.4764 0.1759 0.037 Uiso 1 1 calc R
C71 C -0.04681(16) 0.4238(3) 0.22498(19) 0.0412(11) Uani 1 1 d .
H71 H -0.0759 0.4204 0.2039 0.049 Uiso 1 1 calc R
C72 C -0.05285(17) 0.3953(3) 0.2714(2) 0.0452(12) Uani 1 1 d .
H72 H -0.0861 0.3735 0.2826 0.054 Uiso 1 1 calc R
C73 C -0.01020(16) 0.3984(3) 0.30214(17) 0.0385(10) Uani 1 1 d .
H73 H -0.0141 0.3779 0.3343 0.046 Uiso 1 1 calc R
C74 C 0.03841(15) 0.4317(3) 0.28581(14) 0.0291(8) Uani 1 1 d .
H74 H 0.0677 0.4322 0.3067 0.035 Uiso 1 1 calc R
C75 C 0.3007(4) 0.1423(8) 0.4215(4) 0.141(4) Uani 1 1 d .
H75A H 0.3274 0.0923 0.4141 0.212 Uiso 1 1 calc R
H75B H 0.3143 0.1881 0.4457 0.212 Uiso 1 1 calc R
H75C H 0.2919 0.1795 0.3927 0.212 Uiso 1 1 calc R
C76 C 0.2540(3) 0.0937(5) 0.4395(2) 0.0728(18) Uani 1 1 d .
N77 N 0.2184(2) 0.0542(4) 0.45352(17) 0.0714(14) Uani 1 1 d .

loop_
_atom_site_aniso_label
_atom_site_aniso_U_11
_atom_site_aniso_U_22
_atom_site_aniso_U_33
_atom_site_aniso_U_23
_atom_site_aniso_U_13
_atom_site_aniso_U_12
C1 0.0266(18) 0.0250(18) 0.0288(19) -0.0065(16) -0.0005(15) -0.0031(15)
C2 0.028(2) 0.035(2) 0.034(2) -0.0101(18) 0.0020(16) -0.0074(17)
C3 0.026(2) 0.038(2) 0.037(2) -0.0064(18) 0.0088(16) -0.0088(17)
C4 0.0221(17) 0.0249(18) 0.032(2) -0.0031(16) 0.0061(15) -0.0011(15)
C5 0.0280(19) 0.033(2) 0.0267(19) -0.0029(16) 0.0054(15) -0.0011(16)
C6 0.0274(19) 0.0270(19) 0.0234(19) -0.0021(15) 0.0036(14) 0.0002(15)
C7 0.033(2) 0.032(2) 0.0221(18) -0.0012(16) 0.0043(15) -0.0012(17)
C8 0.030(2) 0.028(2) 0.0256(19) -0.0020(16) -0.0020(15) -0.0020(16)
C9 0.0244(18) 0.0238(18) 0.0241(18) -0.0005(14) -0.0006(14) -0.0005(14)
C10 0.0263(18) 0.0202(18) 0.0256(19) -0.0011(15) -0.0042(14) 0.0012(14)
C11 0.0252(18) 0.0214(18) 0.0255(18) 0.0001(15) -0.0032(14) 0.0011(14)
C12 0.0260(19) 0.027(2) 0.031(2) 0.0021(16) -0.0008(15) -0.0049(15)
C13 0.0272(19) 0.0252(19) 0.027(2) 0.0036(15) -0.0006(14) -0.0038(15)
C14 0.0244(17) 0.0208(17) 0.0262(18) 0.0016(15) -0.0004(14) 0.0009(14)
C15 0.0255(18) 0.0217(18) 0.0257(18) -0.0011(14) -0.0012(14) 0.0012(15)
C16 0.0263(18) 0.0264(18) 0.0206(18) -0.0002(14) 0.0013(14) 0.0038(15)
C17 0.031(2) 0.038(2) 0.0234(19) -0.0058(17) -0.0029(15) 0.0014(17)
C18 0.031(2) 0.039(2) 0.0225(19) -0.0071(16) -0.0008(15) -0.0032(17)
C19 0.0251(18) 0.0252(19) 0.029(2) -0.0058(15) -0.0001(14) -0.0006(15)
N20 0.0208(14) 0.0258(16) 0.0274(16) -0.0023(13) 0.0011(12) -0.0029(12)
N21 0.0238(15) 0.0238(15) 0.0229(15) -0.0027(12) 0.0001(12) 0.0005(12)
N22 0.0206(14) 0.0201(15) 0.0240(15) 0.0006(12) -0.0001(11) 0.0024(12)
N23 0.0219(14) 0.0256(15) 0.0229(15) -0.0014(13) -0.0003(12) -0.0015(12)
C24 0.041(2) 0.068(3) 0.026(2) -0.014(2) 0.0054(18) -0.028(2)
C25 0.074(4) 0.091(5) 0.038(3) 0.033(3) -0.006(3) -0.049(4)
C26 0.113(6) 0.124(6) 0.060(4) 0.045(4) -0.033(4) -0.079(5)
C27 0.115(6) 0.191(10) 0.050(4) -0.074(5) 0.059(4) -0.117(7)
C28 0.066(4) 0.069(5) 0.139(7) -0.024(5) 0.054(4) -0.016(4)
C29 0.058(4) 0.087(5) 0.085(5) -0.026(4) 0.031(3) -0.002(3)
C30 0.0271(19) 0.032(2) 0.0193(18) 0.0025(15) -0.0029(14) -0.0051(16)
C31 0.030(2) 0.038(2) 0.029(2) 0.0014(17) -0.0029(16) -0.0040(17)
C32 0.028(2) 0.053(3) 0.026(2) 0.0054(19) -0.0069(16) -0.0061(19)
C33 0.044(2) 0.047(3) 0.0221(19) -0.0011(18) -0.0074(17) -0.020(2)
C34 0.049(3) 0.032(2) 0.027(2) 0.0007(17) -0.0056(18) -0.0166(19)
C35 0.035(2) 0.034(2) 0.027(2) 0.0039(17) -0.0066(16) -0.0084(17)
C36 0.0256(18) 0.033(2) 0.0217(18) 0.0029(15) -0.0027(14) -0.0009(16)
C37 0.029(2) 0.034(2) 0.031(2) 0.0014(17) -0.0023(16) -0.0010(17)
C38 0.042(2) 0.037(2) 0.035(2) 0.0138(19) -0.0042(19) -0.0061(19)
C39 0.038(2) 0.055(3) 0.026(2) 0.0133(19) -0.0008(17) -0.004(2)
C40 0.033(2) 0.058(3) 0.0191(19) 0.0009(19) 0.0013(16) 0.003(2)
C41 0.030(2) 0.039(2) 0.0233(19) 0.0022(16) -0.0038(15) 0.0025(17)
F42 0.113(3) 0.090(3) 0.175(5) 0.083(3) 0.052(3) 0.029(3)
F43 0.141(4) 0.163(5) 0.156(5) 0.116(4) -0.027(4) -0.055(4)
F44 0.166(4) 0.148(4) 0.054(2) -0.005(2) 0.031(2) -0.087(4)
F45 0.204(7) 0.161(6) 0.301(10) -0.012(6) 0.211(7) -0.012(5)
F46 0.090(3) 0.082(3) 0.192(5) 0.005(3) 0.081(3) 0.009(3)
F47 0.0441(14) 0.0413(14) 0.0459(15) -0.0031(12) -0.0132(11) 0.0095(11)
F48 0.0381(14) 0.0715(19) 0.0467(16) 0.0077(14) -0.0191(12) 0.0011(13)
F49 0.0580(16) 0.0708(19) 0.0324(14) 0.0046(13) -0.0184(12) -0.0349(15)
F50 0.080(2) 0.0306(14) 0.0414(15) -0.0030(11) -0.0172(13) -0.0175(13)
F51 0.0512(15) 0.0289(12) 0.0404(14) -0.0018(10) -0.0178(11) 0.0028(11)
F52 0.0488(14) 0.0300(13) 0.0356(13) 0.0016(10) 0.0048(11) 0.0060(11)
F53 0.0667(18) 0.0410(15) 0.0495(16) 0.0191(13) 0.0000(13) -0.0040(13)
F54 0.0630(17) 0.075(2) 0.0302(14) 0.0226(13) 0.0067(12) -0.0065(15)
F55 0.0587(16) 0.0678(18) 0.0252(13) 0.0007(12) 0.0098(11) 0.0133(14)
F56 0.0488(14) 0.0362(13) 0.0280(12) -0.0028(10) 0.0030(10) 0.0094(11)
Co1 0.0204(2) 0.0205(2) 0.0217(2) -0.00194(19) 0.00039(18) -0.00044(18)
P2 0.0240(5) 0.0210(5) 0.0232(5) -0.0006(4) 0.0020(4) 0.0017(4)
C57 0.0238(18) 0.0229(18) 0.030(2) -0.0012(15) -0.0015(15) 0.0028(15)
C58 0.0279(19) 0.029(2) 0.0276(19) -0.0008(16) 0.0005(15) -0.0009(16)
C59 0.039(2) 0.036(2) 0.036(2) -0.0113(18) 0.0007(18) -0.0006(18)
C60 0.040(2) 0.031(2) 0.049(3) -0.012(2) -0.005(2) -0.0009(19)
C61 0.031(2) 0.030(2) 0.068(3) -0.009(2) 0.009(2) -0.0067(18)
C62 0.033(2) 0.026(2) 0.051(3) -0.0058(19) 0.0108(18) 0.0000(17)
C63 0.035(2) 0.026(2) 0.028(2) 0.0026(16) 0.0036(16) 0.0070(16)
C64 0.067(3) 0.028(2) 0.029(2) -0.0022(17) 0.007(2) 0.009(2)
C65 0.087(4) 0.028(2) 0.039(3) 0.0085(19) 0.012(2) 0.017(2)
C66 0.079(4) 0.052(3) 0.033(2) 0.010(2) 0.008(2) 0.031(3)
C67 0.069(3) 0.045(3) 0.030(2) -0.004(2) -0.008(2) 0.020(2)
C68 0.048(2) 0.030(2) 0.031(2) -0.0025(17) -0.0032(18) 0.0106(18)
C69 0.0242(18) 0.0219(18) 0.033(2) -0.0004(15) 0.0029(15) 0.0023(15)
C70 0.0270(19) 0.0241(19) 0.042(2) -0.0036(17) -0.0038(16) 0.0035(16)
C71 0.026(2) 0.023(2) 0.074(3) -0.003(2) -0.006(2) -0.0020(16)
C72 0.030(2) 0.027(2) 0.078(4) 0.004(2) 0.011(2) -0.0031(17)
C73 0.033(2) 0.032(2) 0.051(3) 0.008(2) 0.0107(19) 0.0034(18)
C74 0.0289(19) 0.0225(19) 0.036(2) 0.0018(16) 0.0042(16) 0.0028(15)
C75 0.146(8) 0.142(8) 0.136(8) -0.034(7) 0.083(7) -0.066(7)
C76 0.081(4) 0.090(5) 0.047(3) -0.022(3) 0.025(3) -0.015(4)
N77 0.070(3) 0.094(4) 0.050(3) -0.027(3) 0.005(2) -0.010(3)

loop_
_atom_type_symbol
_atom_type_description
_atom_type_scat_dispersion_real
_atom_type_scat_dispersion_imag
_atom_type_scat_source
C C 0.0033 0.0016 'International Tables Vol C Tables 4.2.6.8 and 6.1.1.4'
H H 0.0000 0.0000 'International Tables Vol C Tables 4.2.6.8 and 6.1.1.4'
P P 0.1023 0.0942 'International Tables Vol C Tables 4.2.6.8 and 6.1.1.4'
Co Co 0.3494 0.9721 'International Tables Vol C Tables 4.2.6.8 and 6.1.1.4'
N N 0.0061 0.0033 'International Tables Vol C Tables 4.2.6.8 and 6.1.1.4'
F F 0.0171 0.0103 'International Tables Vol C Tables 4.2.6.8 and 6.1.1.4'

loop_
_geom_angle_atom_site_label_1
_geom_angle_atom_site_label_2
_geom_angle_atom_site_label_3
_geom_angle
N20 C1 C19 111.2(3)
N20 C1 C2 108.6(3)
C19 C1 C2 140.2(4)
C3 C2 C1 107.3(3)
C3 C2 H2 126.4
C1 C2 H2 126.4
C2 C3 C4 107.9(3)
C2 C3 H3 126.1
C4 C3 H3 126.1
N20 C4 C5 120.0(3)
N20 C4 C3 107.2(3)
C5 C4 C3 132.7(4)
C4 C5 C6 123.5(3)
C4 C5 C24 118.4(3)
C6 C5 C24 118.1(3)
N21 C6 C5 124.8(3)
N21 C6 C7 109.2(3)
C5 C6 C7 126.0(3)
C8 C7 C6 107.3(3)
C8 C7 H7 126.3
C6 C7 H7 126.3
C7 C8 C9 107.5(3)
C7 C8 H8 126.2
C9 C8 H8 126.2
N21 C9 C10 123.7(3)
N21 C9 C8 108.9(3)
C10 C9 C8 127.3(3)
C11 C10 C9 125.1(3)
C11 C10 C30 118.5(3)
C9 C10 C30 116.4(3)
N22 C11 C10 122.9(3)
N22 C11 C12 109.7(3)
C10 C11 C12 127.3(3)
C13 C12 C11 107.0(3)
C13 C12 H12 126.5
C11 C12 H12 126.5
C12 C13 C14 108.5(3)
C12 C13 H13 125.8
C14 C13 H13 125.8
N22 C14 C15 125.3(3)
N22 C14 C13 108.3(3)
C15 C14 C13 126.4(3)
C16 C15 C14 122.7(3)
C16 C15 C36 119.4(3)
C14 C15 C36 117.9(3)
N23 C16 C15 120.2(3)
N23 C16 C17 107.6(3)
C15 C16 C17 132.1(3)
C18 C17 C16 107.4(3)
C18 C17 H17 126.3
C16 C17 H17 126.3
C17 C18 C19 107.4(3)
C17 C18 H18 126.3
C19 C18 H18 126.3
N23 C19 C1 112.2(3)
N23 C19 C18 108.5(3)
C1 C19 C18 139.1(3)
C1 N20 C4 109.1(3)
C1 N20 Co1 118.2(2)
C4 N20 Co1 132.4(3)
C9 N21 C6 107.0(3)
C9 N21 Co1 125.8(2)
C6 N21 Co1 126.7(2)
C11 N22 C14 106.5(3)
C11 N22 Co1 125.7(2)
C14 N22 Co1 126.8(2)
C19 N23 C16 109.0(3)
C19 N23 Co1 117.3(2)
C16 N23 Co1 133.7(2)
C29 C24 C5 126.4(6)
C29 C24 C25 116.7(5)
C5 C24 C25 116.6(4)
F42 C25 C26 124.1(7)
F42 C25 C24 120.6(4)
C26 C25 C24 115.2(7)
C27 C26 C25 132.2(10)
C27 C26 F43 113.9(8)
C25 C26 F43 113.9(8)
C26 C27 F44 132.6(12)
C26 C27 C28 118.1(8)
F44 C27 C28 109.2(7)
F45 C28 C27 130.0(8)
F45 C28 C29 113.2(8)
C27 C28 C29 116.4(6)
F46 C29 C24 118.5(6)
F46 C29 C28 120.2(5)
C24 C29 C28 121.2(7)
C35 C30 C31 116.5(3)
C35 C30 C10 122.1(3)
C31 C30 C10 121.3(3)
F47 C31 C32 117.6(4)
F47 C31 C30 120.3(3)
C32 C31 C30 122.1(4)
F48 C32 C33 119.8(4)
F48 C32 C31 120.4(4)
C33 C32 C31 119.7(4)
F49 C33 C32 120.6(4)
F49 C33 C34 119.2(4)
C32 C33 C34 120.2(4)
F50 C34 C33 120.9(4)
F50 C34 C35 120.3(4)
C33 C34 C35 118.9(4)
F51 C35 C30 119.9(3)
F51 C35 C34 117.5(4)
C30 C35 C34 122.5(4)
C37 C36 C41 116.0(4)
C37 C36 C15 121.8(3)
C41 C36 C15 122.1(3)
F52 C37 C36 120.2(3)
F52 C37 C38 117.5(4)
C36 C37 C38 122.3(4)
F53 C38 C39 120.8(4)
F53 C38 C37 119.8(4)
C39 C38 C37 119.4(4)
F54 C39 C40 119.7(4)
F54 C39 C38 120.2(4)
C40 C39 C38 120.1(4)
F55 C40 C39 119.7(4)
F55 C40 C41 120.8(4)
C39 C40 C41 119.5(4)
F56 C41 C40 117.6(4)
F56 C41 C36 119.8(3)
C40 C41 C36 122.6(4)
N20 Co1 N23 80.69(13)
N20 Co1 N21 90.44(13)
N23 Co1 N21 162.82(13)
N20 Co1 N22 162.29(13)
N23 Co1 N22 90.06(13)
N21 Co1 N22 94.36(13)
N20 Co1 P2 96.06(10)
N23 Co1 P2 97.58(10)
N21 Co1 P2 97.97(9)
N22 Co1 P2 100.14(9)
C69 P2 C57 106.92(17)
C69 P2 C63 104.20(18)
C57 P2 C63 102.59(18)
C69 P2 Co1 110.79(12)
C57 P2 Co1 113.15(12)
C63 P2 Co1 118.19(13)
C62 C57 C58 118.7(4)
C62 C57 P2 117.5(3)
C58 C57 P2 123.7(3)
C59 C58 C57 120.3(4)
C59 C58 H58 119.9
C57 C58 H58 119.9
C60 C59 C58 120.2(4)
C60 C59 H59 119.9
C58 C59 H59 119.9
C61 C60 C59 120.1(4)
C61 C60 H60 120.0
C59 C60 H60 120.0
C60 C61 C62 120.1(4)
C60 C61 H61 119.9
C62 C61 H61 119.9
C61 C62 C57 120.7(4)
C61 C62 H62 119.7
C57 C62 H62 119.7
C68 C63 C64 117.8(4)
C68 C63 P2 120.9(3)
C64 C63 P2 121.2(3)
C63 C64 C65 120.5(4)
C63 C64 H64 119.7
C65 C64 H64 119.7
C66 C65 C64 120.8(4)
C66 C65 H65 119.6
C64 C65 H65 119.6
C65 C66 C67 119.4(4)
C65 C66 H66 120.3
C67 C66 H66 120.3
C68 C67 C66 119.8(4)
C68 C67 H67 120.1
C66 C67 H67 120.1
C67 C68 C63 121.6(4)
C67 C68 H68 119.2
C63 C68 H68 119.2
C70 C69 C74 118.7(4)
C70 C69 P2 122.3(3)
C74 C69 P2 118.9(3)
C69 C70 C71 120.1(4)
C69 C70 H70 120.0
C71 C70 H70 120.0
C72 C71 C70 120.8(4)
C72 C71 H71 119.6
C70 C71 H71 119.6
C71 C72 C73 119.8(4)
C71 C72 H72 120.1
C73 C72 H72 120.1
C72 C73 C74 119.9(4)
C72 C73 H73 120.0
C74 C73 H73 120.0
C73 C74 C69 120.5(4)
C73 C74 H74 119.7
C69 C74 H74 119.7
C76 C75 H75A 109.5
C76 C75 H75B 109.5
H75A C75 H75B 109.5
C76 C75 H75C 109.5
H75A C75 H75C 109.5
H75B C75 H75C 109.5
N77 C76 C75 178.5(9)

loop_
_geom_bond_atom_site_label_1
_geom_bond_atom_site_label_2
_geom_bond_distance
C1 N20 1.364(5)
C1 C19 1.413(5)
C1 C2 1.423(5)
C2 C3 1.366(6)
C2 H2 0.9500
C3 C4 1.439(5)
C3 H3 0.9500
C4 N20 1.373(5)
C4 C5 1.388(5)
C5 C6 1.410(5)
C5 C24 1.497(6)
C6 N21 1.387(5)
C6 C7 1.435(5)
C7 C8 1.365(5)
C7 H7 0.9500
C8 C9 1.441(5)
C8 H8 0.9500
C9 N21 1.383(5)
C9 C10 1.398(5)
C10 C11 1.396(5)
C10 C30 1.504(5)
C11 N22 1.384(5)
C11 C12 1.427(5)
C12 C13 1.358(5)
C12 H12 0.9500
C13 C14 1.429(5)
C13 H13 0.9500
C14 N22 1.396(5)
C14 C15 1.405(5)
C15 C16 1.394(5)
C15 C36 1.496(5)
C16 N23 1.374(5)
C16 C17 1.444(5)
C17 C18 1.373(6)
C17 H17 0.9500
C18 C19 1.428(5)
C18 H18 0.9500
C19 N23 1.370(5)
N20 Co1 1.871(3)
N21 Co1 1.885(3)
N22 Co1 1.886(3)
N23 Co1 1.872(3)
C24 C29 1.295(7)
C24 C25 1.496(9)
C25 F42 1.247(8)
C25 C26 1.385(8)
C26 C27 1.160(11)
C26 F43 1.404(10)
C27 F44 1.322(7)
C27 C28 1.417(13)
C28 F45 1.311(9)
C28 C29 1.538(11)
C29 F46 1.270(9)
C30 C35 1.379(6)
C30 C31 1.385(5)
C31 F47 1.345(5)
C31 C32 1.379(5)
C32 F48 1.347(5)
C32 C33 1.369(6)
C33 F49 1.343(4)
C33 C34 1.377(6)
C34 F50 1.337(5)
C34 C35 1.387(5)
C35 F51 1.348(5)
C36 C37 1.385(6)
C36 C41 1.388(5)
C37 F52 1.347(5)
C37 C38 1.387(6)
C38 F53 1.342(5)
C38 C39 1.374(6)
C39 F54 1.344(5)
C39 C40 1.366(7)
C40 F55 1.342(5)
C40 C41 1.380(5)
C41 F56 1.348(5)
Co1 P2 2.2052(10)
P2 C69 1.820(4)
P2 C57 1.830(4)
P2 C63 1.832(4)
C57 C62 1.390(5)
C57 C58 1.395(5)
C58 C59 1.389(5)
C58 H58 0.9500
C59 C60 1.381(6)
C59 H59 0.9500
C60 C61 1.373(6)
C60 H60 0.9500
C61 C62 1.389(6)
C61 H61 0.9500
C62 H62 0.9500
C63 C68 1.393(6)
C63 C64 1.395(6)
C64 C65 1.396(6)
C64 H64 0.9500
C65 C66 1.370(7)
C65 H65 0.9500
C66 C67 1.393(7)
C66 H66 0.9500
C67 C68 1.383(6)
C67 H67 0.9500
C68 H68 0.9500
C69 C70 1.393(5)
C69 C74 1.397(5)
C70 C71 1.395(6)
C70 H70 0.9500
C71 C72 1.370(7)
C71 H71 0.9500
C72 C73 1.388(7)
C72 H72 0.9500
C73 C74 1.393(5)
C73 H73 0.9500
C74 H74 0.9500
C75 C76 1.448(10)
C75 H75A 0.9800
C75 H75B 0.9800
C75 H75C 0.9800
C76 N77 1.120(7)
